data_4031596
loop_
_publ_author_name
'Mironov, Yu.V.'
'Yarovoi, S.S.'
'Naumov, D.Yu.'
'Kuratieva, N.V.'
'Simon, A.'
'Kozlova, S.G.'
'Fedorov, V.E.'

_publ_section_title
;
 First eamples of chalcofluoride rhenium cluster complexes with
 cubane-like anions (Re4 Q4 F12)4- (Q= S, Se)
;
_journal_name_full 'European Journal of Inorganic Chemistry'
_journal_page_first 2476
_journal_page_last 2479
_journal_volume 2005
_journal_year 2005
_chemical_formula_sum 'F12 H12 K4 O6 Re4 Se4'
_chemical_name_systematic 'K4 (Se4 (Re F3)4) (H2 O)6'
_space_group_IT_number 2
_symmetry_space_group_name_Hall '-P 1'
_symmetry_space_group_name_H-M 'P -1'
_cell_angle_alpha 66.842
_cell_angle_beta 84.846
_cell_angle_gamma 85.574
_cell_formula_units_Z 4
_cell_length_a 10.6451
_cell_length_b 14.6853
_cell_length_c 16.9349
_cell_volume 2421.685
_citation_journal_id_ASTM EJICFO
_cod_data_source_file Mironov_EJICFO_2005_1944.cif
_cod_data_source_block H12F12K4O6Re4Se4
_cod_original_formula_sum 'H12 F12 K4 O6 Re4 Se4'
_cod_database_code 4031596

loop_
_symmetry_equiv_pos_as_xyz
x,y,z
-x,-y,-z

loop_
_atom_site_label
_atom_site_type_symbol
_atom_site_fract_x
_atom_site_fract_y
_atom_site_fract_z
_atom_site_occupancy
_atom_site_U_iso_or_equiv
F22 F-1 0.2749 0.6739 -0.0696 1 0.0
F18 F-1 0.5271 0.5781 0.1994 1 0.0
K5 K+1 0.5688 0.4913 0.37523 1 0.0
F11 F-1 0.3812 0.4467 0.4999 1 0.0
Se6 Se-2 0.23764 0.80246 0.20648 1 0.0
F23 F-1 0.3886 0.5313 0.0482 1 0.0
Se3 Se-2 0.3286 0.04712 0.55099 1 0.0
F9 F-1 0.1758 0.1554 0.3978 1 0.0
K1 K+1 0.0782 0.03732 0.86792 1 0.0
O12 O-2 -0.105 0.0302 0.7174 0.5 0.0
K4 K+1 0.0501 0.52654 0.60344 1 0.0
Re3 Re+4 0.17986 0.19039 0.50147 1 0.0
O4 O-2 -0.0706 0.1113 0.384 1 0.0
Re4 Re+4 0.27641 0.32753 0.55029 1 0.0
O6 O-2 0.518 0.6987 -0.2244 1 0.0
F8 F-1 0.0449 0.089 0.5432 1 0.0
O3 O-2 -0.2117 0.3565 0.5565 1 0.0
O2 O-2 0.5933 0.8845 -0.1561 1 0.0
F3 F-1 0.5771 0.2963 0.4415 1 0.0
O11 O-2 0.2661 0.7652 -0.3187 1 0.0
F12 F-1 0.251 0.382 0.6433 1 0.0
F10 F-1 0.1383 0.4314 0.5019 1 0.0
F7 F-1 0.0299 0.2751 0.4454 1 0.0
K2 K+1 0.4515 0.04132 0.87401 1 0.0
F2 F-1 0.5936 0.1111 0.5399 1 0.0
Re7 Re+4 0.2543 0.82643 0.055 1 0.0
O8 O-2 0.0875 0.5501 -0.1093 1 0.0
O9 O-2 -0.2255 0.6357 0.0503 1 0.0
Se1 Se-2 0.46538 0.24201 0.62303 1 0.0
Se5 Se-2 0.07576 0.7475 0.03177 1 0.0
O5 O-2 0.7832 0.434 0.2854 1 0.0
Se8 Se-2 0.44643 0.73635 0.03104 1 0.0
F1 F-1 0.4884 0.1705 0.3941 1 0.0
Se2 Se-2 0.30037 0.33015 0.40526 1 0.0
F5 F-1 0.1865 0.0124 0.7211 1 0.0
Re8 Re+4 0.26284 0.63616 0.05907 1 0.0
K8 K+1 0.3882 0.5355 -0.11657 1 0.0
Re5 Re+4 0.11713 0.68125 0.18374 1 0.0
F13 F-1 0.085 0.6272 0.3125 1 0.0
F6 F-1 0.2748 0.1403 0.768 1 0.0
Re2 Re+4 0.29706 0.12703 0.65386 1 0.0
K7 K+1 0.3319 0.8428 -0.20186 1 0.0
F20 F-1 0.2671 0.8986 -0.0748 1 0.0
O1 O-2 0.6622 -0.0534 0.6726 1 0.0
O13 O-2 0.065 0.322 0.2494 0.5 0.0
F4 F-1 0.4279 0.025 0.7187 1 0.0
Re1 Re+4 0.43913 0.20092 0.49951 1 0.0
F19 F-1 0.1284 0.9402 0.0412 1 0.0
F21 F-1 0.3718 0.9335 0.0415 1 0.0
K3 K+1 -0.1907 0.1939 0.5164 1 0.0
Se4 Se-2 0.09938 0.22601 0.626 1 0.0
F24 F-1 0.1448 0.5396 0.05 1 0.0
F16 F-1 0.3849 0.6199 0.3104 1 0.0
Se7 Se-2 0.25218 0.53146 0.21206 1 0.0
K6 K+1 -0.2503 0.69945 0.18691 1 0.0
O7 O-2 0.261 0.3365 0.128 1 0.0
F14 F-1 -0.0236 0.5914 0.1979 1 0.0
F15 F-1 -0.031 0.7696 0.1922 1 0.0
O10 O-2 -0.2491 0.8701 0.0305 1 0.0
F17 F-1 0.5132 0.7593 0.1909 1 0.0
Re6 Re+4 0.37718 0.67495 0.18326 1 0.0
